data_7120327
loop_
_publ_author_name
'Zhang, Hongyu'
'Liu, Huapeng'
'Cheng, Xiao'
'Zhang, houyu'
'Wang, Yue'
'Yamaguchi, Shigehiro'

_publ_section_title
;
 ESIPT-Active Organic Compounds with White Luminescence Based on
 Crystallization-Induced Keto Emission (CIKE)
;
_journal_name_full 'Chem. Commun.'
_journal_paper_doi 10.1039/C7CC03758A
_journal_year 2017
_chemical_formula_sum 'C19 H21 N3 O3'
_chemical_formula_weight 339.39
_chemical_name_systematic 1.HOAc
_space_group_IT_number 19
_symmetry_cell_setting orthorhombic
_symmetry_space_group_name_Hall 'P 2ac 2ab'
_symmetry_space_group_name_H-M 'P 21 21 21'
_atom_sites_solution_hydrogens geom
_atom_sites_solution_primary direct
_atom_sites_solution_secondary difmap
_audit_creation_method SHELXL-97
_audit_update_record
;
2015-08-03 deposited with the CCDC.
2017-06-22 downloaded from the CCDC.
;
_cell_angle_alpha 90.00
_cell_angle_beta 90.00
_cell_angle_gamma 90.00
_cell_formula_units_Z 4
_cell_length_a 6.4775(13)
_cell_length_b 7.7267(15)
_cell_length_c 35.195(7)
_cell_measurement_temperature 293(2)
_cell_volume 1761.5(6)
_computing_cell_refinement 'SHELXS-97 (Sheldrick, 1990)'
_computing_data_collection 'SHELXS-97 (Sheldrick, 1990)'
_computing_data_reduction 'SHELXS-97 (Sheldrick, 1990)'
_computing_molecular_graphics 'SHELXL-97 (Sheldrick, 1997)'
_computing_publication_material 'SHELXL-97 (Sheldrick, 1997)'
_computing_structure_refinement 'SHELXL-97 (Sheldrick, 1997)'
_computing_structure_solution 'SHELXS-97 (Sheldrick, 1990)'
_diffrn_ambient_temperature 293(2)
_diffrn_measured_fraction_theta_full 0.997
_diffrn_measured_fraction_theta_max 0.997
_diffrn_measurement_device_type 'Bruker P4'
_diffrn_measurement_method '\w scans'
_diffrn_radiation_monochromator graphite
_diffrn_radiation_source 'fine-focus sealed tube'
_diffrn_radiation_type MoK\a
_diffrn_radiation_wavelength 0.71073
_diffrn_reflns_av_R_equivalents 0.0605
_diffrn_reflns_av_sigmaI/netI 0.0637
_diffrn_reflns_limit_h_max 8
_diffrn_reflns_limit_h_min -7
_diffrn_reflns_limit_k_max 10
_diffrn_reflns_limit_k_min -10
_diffrn_reflns_limit_l_max 45
_diffrn_reflns_limit_l_min -44
_diffrn_reflns_number 14895
_diffrn_reflns_theta_full 27.45
_diffrn_reflns_theta_max 27.45
_diffrn_reflns_theta_min 3.16
_exptl_absorpt_coefficient_mu 0.088
_exptl_absorpt_correction_T_max 0.9912
_exptl_absorpt_correction_T_min 0.9826
_exptl_crystal_colour colorless
_exptl_crystal_density_diffrn 1.280
_exptl_crystal_density_method 'not measured'
_exptl_crystal_description needle-like
_exptl_crystal_F_000 720
_exptl_crystal_size_max 0.20
_exptl_crystal_size_mid 0.10
_exptl_crystal_size_min 0.10
_refine_diff_density_max 0.197
_refine_diff_density_min -0.225
_refine_diff_density_rms 0.044
_refine_ls_abs_structure_details 'Flack H D (1983), Acta Cryst. A39, 876-881'
_refine_ls_abs_structure_Flack -2(4)
_refine_ls_extinction_method none
_refine_ls_goodness_of_fit_ref 0.457
_refine_ls_hydrogen_treatment mixed
_refine_ls_matrix_type full
_refine_ls_number_parameters 228
_refine_ls_number_reflns 3945
_refine_ls_number_restraints 0
_refine_ls_restrained_S_all 0.457
_refine_ls_R_factor_all 0.1037
_refine_ls_R_factor_gt 0.0634
_refine_ls_shift/su_max 0.000
_refine_ls_shift/su_mean 0.000
_refine_ls_structure_factor_coef Fsqd
_refine_ls_weighting_details 'calc w=1/[\s^2^(Fo^2^)+(0.8840P)^2^+0.0965P] where P=(Fo^2^+2Fc^2^)/3'
_refine_ls_weighting_scheme calc
_refine_ls_wR_factor_gt 0.2972
_refine_ls_wR_factor_ref 0.4256
_reflns_number_gt 2522
_reflns_number_total 3945
_reflns_threshold_expression >2sigma(I)
_cod_data_source_file c7cc03758a2.cif
_cod_data_source_block y1
_cod_depositor_comments
;
The following automatic conversions were performed:

'_symmetry_cell_setting' value 'Orthorhombic' changed to
'orthorhombic' according to
/home/data/users/saulius/crontab/automatic-downloads/rss-feeds/RSC/lib/dictionaries/cif_core.dic
dictionary named 'cif_core.dic' version 2.4.2 from 2011-04-26.

Automatic conversion script
Id: cif_fix_values 4973 2017-02-22 13:04:09Z antanas 
;
_cod_original_sg_symbol_H-M 'P2(1)2(1)2(1) '
_cod_database_code 7120327

loop_
_symmetry_equiv_pos_as_xyz
'x, y, z'
'-x+1/2, -y, z+1/2'
'-x, y+1/2, -z+1/2'
'x+1/2, -y+1/2, -z'

loop_
_atom_site_label
_atom_site_type_symbol
_atom_site_fract_x
_atom_site_fract_y
_atom_site_fract_z
_atom_site_U_iso_or_equiv
_atom_site_adp_type
_atom_site_occupancy
_atom_site_symmetry_multiplicity
_atom_site_calc_flag
_atom_site_refinement_flags
O1 O -0.7583(7) 1.4139(6) 0.47378(10) 0.0566(11) Uani 1 1 d .
H1A H -0.7788 1.4015 0.4966 0.085 Uiso 1 1 calc R
N1 N -0.5998(8) 1.3530(6) 0.40406(12) 0.0446(10) Uani 1 1 d .
H1 H -0.5797 1.3267 0.4307 0.067 Uiso 1 1 d .
N2 N -0.4644(7) 1.3229(6) 0.37586(11) 0.0436(11) Uani 1 1 d .
N3 N -0.1197(8) 1.4133(7) 0.20298(13) 0.0532(12) Uani 1 1 d .
C1 C -0.9218(8) 1.4947(7) 0.45786(14) 0.0430(11) Uani 1 1 d .
C2 C -1.0912(9) 1.5521(8) 0.47963(16) 0.0526(14) Uani 1 1 d .
H2B H -1.0910 1.5361 0.5058 0.063 Uiso 1 1 calc R
C3 C -1.2555(10) 1.6309(9) 0.4626(2) 0.0605(15) Uani 1 1 d .
H3A H -1.3671 1.6673 0.4771 0.073 Uiso 1 1 calc R
C4 C -1.2566(9) 1.6567(9) 0.4235(2) 0.0585(15) Uani 1 1 d .
H4A H -1.3686 1.7108 0.4120 0.070 Uiso 1 1 calc R
C5 C -1.0923(9) 1.6024(8) 0.40184(16) 0.0491(13) Uani 1 1 d .
H5A H -1.0945 1.6209 0.3757 0.059 Uiso 1 1 calc R
C6 C -0.9214(8) 1.5198(7) 0.41830(14) 0.0412(11) Uani 1 1 d .
C7 C -0.7529(8) 1.4659(6) 0.39380(14) 0.0410(11) Uani 1 1 d .
C8 C -0.7091(8) 1.5092(7) 0.35612(14) 0.0440(12) Uani 1 1 d .
H8A H -0.7852 1.5834 0.3407 0.053 Uiso 1 1 calc R
C9 C -0.5290(7) 1.4199(6) 0.34574(13) 0.0372(10) Uani 1 1 d .
C10 C -0.4177(8) 1.4198(6) 0.30967(13) 0.0377(10) Uani 1 1 d .
C11 C -0.5032(8) 1.5020(7) 0.27790(15) 0.0434(11) Uani 1 1 d .
H11A H -0.6305 1.5567 0.2802 0.052 Uiso 1 1 calc R
C12 C -0.4049(9) 1.5040(8) 0.24367(14) 0.0476(12) Uani 1 1 d .
H12A H -0.4645 1.5631 0.2234 0.057 Uiso 1 1 calc R
C13 C -0.2143(8) 1.4182(6) 0.23827(13) 0.0390(10) Uani 1 1 d .
C14 C -0.1288(9) 1.3373(8) 0.26966(14) 0.0487(13) Uani 1 1 d .
H14A H -0.0031 1.2803 0.2672 0.058 Uiso 1 1 calc R
C15 C -0.2269(10) 1.3393(7) 0.30483(15) 0.0486(13) Uani 1 1 d .
H15A H -0.1640 1.2860 0.3255 0.058 Uiso 1 1 calc R
C16 C -0.2159(11) 1.4962(11) 0.17105(16) 0.0644(17) Uani 1 1 d .
H16A H -0.3403 1.4356 0.1645 0.097 Uiso 1 1 calc R
H16B H -0.1231 1.4947 0.1498 0.097 Uiso 1 1 calc R
H16C H -0.2485 1.6138 0.1775 0.097 Uiso 1 1 calc R
C17 C 0.0846(11) 1.3511(9) 0.19916(16) 0.0558(15) Uani 1 1 d .
H17A H 0.1731 1.4112 0.2166 0.084 Uiso 1 1 calc R
H17B H 0.1318 1.3706 0.1737 0.084 Uiso 1 1 calc R
H17C H 0.0877 1.2294 0.2046 0.084 Uiso 1 1 calc R
O2 O -0.1574(7) 1.1282(6) 0.39404(11) 0.0592(12) Uani 1 1 d .
H2 H -0.2683 1.1706 0.3877 0.089 Uiso 1 1 calc R
O3 O -0.3016(7) 1.1390(6) 0.45083(11) 0.0562(11) Uani 1 1 d .
C18 C -0.1565(9) 1.1024(7) 0.43011(15) 0.0470(12) Uani 1 1 d .
C19 C 0.0396(10) 1.0218(9) 0.44469(19) 0.0580(15) Uani 1 1 d .
H19A H 0.1329 1.0031 0.4239 0.087 Uiso 1 1 calc R
H19B H 0.0085 0.9130 0.4566 0.087 Uiso 1 1 calc R
H19C H 0.1026 1.0977 0.4629 0.087 Uiso 1 1 calc R

loop_
_atom_site_aniso_label
_atom_site_aniso_U_11
_atom_site_aniso_U_22
_atom_site_aniso_U_33
_atom_site_aniso_U_23
_atom_site_aniso_U_13
_atom_site_aniso_U_12
O1 0.056(2) 0.079(3) 0.0348(18) 0.0052(18) 0.0038(16) 0.002(2)
N1 0.054(3) 0.048(2) 0.0318(19) 0.0036(16) 0.0029(18) -0.002(2)
N2 0.049(2) 0.054(2) 0.0285(18) 0.0034(16) 0.0028(17) 0.000(2)
N3 0.049(2) 0.073(3) 0.038(2) 0.008(2) 0.0062(19) 0.010(2)
C1 0.046(3) 0.041(2) 0.042(3) 0.0017(19) 0.000(2) -0.009(2)
C2 0.054(3) 0.066(3) 0.039(2) -0.007(2) 0.013(2) -0.015(3)
C3 0.051(3) 0.066(4) 0.064(4) -0.005(3) 0.014(3) -0.002(3)
C4 0.045(3) 0.057(3) 0.074(4) -0.002(3) 0.000(3) 0.004(3)
C5 0.047(3) 0.055(3) 0.045(3) 0.000(2) -0.001(2) -0.001(2)
C6 0.046(3) 0.043(2) 0.035(2) -0.0029(18) 0.004(2) -0.009(2)
C7 0.044(2) 0.042(2) 0.038(2) -0.0004(18) -0.004(2) -0.004(2)
C8 0.050(3) 0.046(3) 0.036(2) 0.002(2) 0.002(2) -0.002(2)
C9 0.040(2) 0.040(2) 0.031(2) 0.0049(18) -0.0001(18) -0.0012(19)
C10 0.042(2) 0.040(2) 0.031(2) 0.0026(17) -0.0066(18) 0.000(2)
C11 0.042(2) 0.048(3) 0.041(2) 0.008(2) -0.002(2) 0.006(2)
C12 0.048(3) 0.057(3) 0.037(2) 0.017(2) -0.004(2) 0.006(3)
C13 0.046(2) 0.041(2) 0.030(2) 0.0073(18) -0.0003(18) -0.009(2)
C14 0.049(3) 0.061(3) 0.036(2) 0.002(2) 0.005(2) 0.007(3)
C15 0.060(3) 0.051(3) 0.034(2) 0.008(2) -0.007(2) 0.012(3)
C16 0.066(4) 0.090(5) 0.037(3) 0.014(3) 0.006(3) 0.008(4)
C17 0.060(3) 0.068(4) 0.039(3) -0.011(2) 0.007(2) -0.001(3)
O2 0.060(2) 0.077(3) 0.0399(19) 0.0094(18) 0.0034(18) 0.023(2)
O3 0.062(2) 0.069(3) 0.0371(18) 0.0068(18) -0.0025(19) 0.008(2)
C18 0.055(3) 0.047(3) 0.039(2) 0.007(2) -0.002(2) 0.000(2)
C19 0.056(3) 0.058(3) 0.060(3) 0.011(3) -0.015(3) 0.000(3)

loop_
_atom_type_symbol
_atom_type_description
_atom_type_scat_dispersion_real
_atom_type_scat_dispersion_imag
_atom_type_scat_source
C C 0.0033 0.0016 'International Tables Vol C Tables 4.2.6.8 and 6.1.1.4'
H H 0.0000 0.0000 'International Tables Vol C Tables 4.2.6.8 and 6.1.1.4'
N N 0.0061 0.0033 'International Tables Vol C Tables 4.2.6.8 and 6.1.1.4'
O O 0.0106 0.0060 'International Tables Vol C Tables 4.2.6.8 and 6.1.1.4'

loop_
_geom_angle_atom_site_label_1
_geom_angle_atom_site_label_2
_geom_angle_atom_site_label_3
_geom_angle
C1 O1 H1A 109.5
N2 N1 C7 112.8(4)
N2 N1 H1 126.2
C7 N1 H1 119.1
N1 N2 C9 106.2(4)
C13 N3 C17 120.6(5)
C13 N3 C16 119.8(5)
C17 N3 C16 118.9(5)
O1 C1 C6 118.2(5)
O1 C1 C2 122.0(5)
C6 C1 C2 119.8(5)
C3 C2 C1 120.5(5)
C3 C2 H2B 119.7
C1 C2 H2B 119.7
C2 C3 C4 120.2(6)
C2 C3 H3A 119.9
C4 C3 H3A 119.9
C5 C4 C3 120.1(6)
C5 C4 H4A 119.9
C3 C4 H4A 119.9
C4 C5 C6 121.3(5)
C4 C5 H5A 119.3
C6 C5 H5A 119.3
C5 C6 C1 118.1(5)
C5 C6 C7 118.6(4)
C1 C6 C7 123.4(5)
N1 C7 C8 104.8(5)
N1 C7 C6 124.8(5)
C8 C7 C6 130.4(5)
C7 C8 C9 107.4(5)
C7 C8 H8A 126.3
C9 C8 H8A 126.3
N2 C9 C8 108.8(4)
N2 C9 C10 121.6(4)
C8 C9 C10 129.5(4)
C15 C10 C11 117.1(5)
C15 C10 C9 123.0(4)
C11 C10 C9 119.9(5)
C12 C11 C10 121.8(5)
C12 C11 H11A 119.1
C10 C11 H11A 119.1
C11 C12 C13 121.4(4)
C11 C12 H12A 119.3
C13 C12 H12A 119.3
C14 C13 N3 121.7(5)
C14 C13 C12 117.0(4)
N3 C13 C12 121.3(4)
C13 C14 C15 121.5(5)
C13 C14 H14A 119.3
C15 C14 H14A 119.3
C14 C15 C10 121.2(5)
C14 C15 H15A 119.4
C10 C15 H15A 119.4
N3 C16 H16A 109.5
N3 C16 H16B 109.5
H16A C16 H16B 109.5
N3 C16 H16C 109.5
H16A C16 H16C 109.5
H16B C16 H16C 109.5
N3 C17 H17A 109.5
N3 C17 H17B 109.5
H17A C17 H17B 109.5
N3 C17 H17C 109.5
H17A C17 H17C 109.5
H17B C17 H17C 109.5
C18 O2 H2 109.5
O3 C18 O2 123.3(5)
O3 C18 C19 122.8(5)
O2 C18 C19 113.9(6)
C18 C19 H19A 109.5
C18 C19 H19B 109.5
H19A C19 H19B 109.5
C18 C19 H19C 109.5
H19A C19 H19C 109.5
H19B C19 H19C 109.5

loop_
_geom_bond_atom_site_label_1
_geom_bond_atom_site_label_2
_geom_bond_distance
O1 C1 1.351(7)
O1 H1A 0.8200
N1 N2 1.345(6)
N1 C7 1.370(7)
N1 H1 0.9684
N2 C9 1.364(6)
N3 C13 1.386(7)
N3 C17 1.414(9)
N3 C16 1.436(8)
C1 C6 1.406(7)
C1 C2 1.410(8)
C2 C3 1.366(10)
C2 H2B 0.9300
C3 C4 1.388(10)
C3 H3A 0.9300
C4 C5 1.376(9)
C4 H4A 0.9300
C5 C6 1.403(8)
C5 H5A 0.9300
C6 C7 1.452(7)
C7 C8 1.397(7)
C8 C9 1.404(7)
C8 H8A 0.9300
C9 C10 1.460(6)
C10 C15 1.394(8)
C10 C11 1.400(6)
C11 C12 1.363(7)
C11 H11A 0.9300
C12 C13 1.415(8)
C12 H12A 0.9300
C13 C14 1.385(7)
C14 C15 1.392(8)
C14 H14A 0.9300
C15 H15A 0.9300
C16 H16A 0.9600
C16 H16B 0.9600
C16 H16C 0.9600
C17 H17A 0.9600
C17 H17B 0.9600
C17 H17C 0.9600
O2 C18 1.285(7)
O2 H2 0.8200
O3 C18 1.223(8)
C18 C19 1.505(8)
C19 H19A 0.9600
C19 H19B 0.9600
C19 H19C 0.9600

loop_
_geom_hbond_atom_site_label_D
_geom_hbond_atom_site_label_H
_geom_hbond_atom_site_label_A
_geom_hbond_distance_DH
_geom_hbond_distance_HA
_geom_hbond_distance_DA
_geom_hbond_angle_DHA
_geom_hbond_site_symmetry_A
O1 H1A O3 0.82 1.88 2.699(5) 174.5 4_476
N1 H1 O1 0.97 2.02 2.701(6) 125.4 .
N1 H1 O3 0.97 2.42 3.029(6) 120.6 .
O2 H2 N2 0.82 1.78 2.574(6) 162.2 .
O2 H2 N1 0.82 2.63 3.369(6) 150.4 .
